data_2203292
loop_
_publ_author_name
'Evain, Michel'
'Deniaud, David'
'Meslin, Jean Claude'

_publ_section_title
(1<i>S</i>,2<i>S</i>)-[1,1'-Bis(4-methoxyphenyl)-3,3'-(1,2-cyclohexanediyldinitrilo)diprop-1-enethiolato-\k^4^<i>S,N,N</i>',<i>S</i>']nickel(II)
_journal_issue 3
_journal_name_full 'Acta Crystallographica Section E'
_journal_page_first m325
_journal_page_last m327
_journal_paper_doi 10.1107/S1600536804003551
_journal_volume 60
_journal_year 2004
_chemical_formula_iupac '[Ni (C13 H14 N1 O1 S1)2]'
_chemical_formula_moiety 'C26 H28 N2 Ni1 O2 S2'
_chemical_formula_sum 'C26 H28 N2 Ni O2 S2'
_chemical_formula_weight 523.3
_chemical_name_systematic
;
(1S,2S)-[1,1'-Bis(4-methoxyphenyl)-3,3'-(1,2-cyclohexanediyldinitrilo)diprop-
1-enethiolato-\k^4^S,N,N',S']nickel(II)
;
_space_group_IT_number 19
_symmetry_cell_setting orthorhombic
_symmetry_space_group_name_Hall 'P 2ac 2ab'
_symmetry_space_group_name_H-M 'P 21 21 21'
_cell_angle_alpha 90
_cell_angle_beta 90
_cell_angle_gamma 90
_cell_formula_units_Z 12
_cell_length_a 7.8637(4)
_cell_length_b 29.1592(9)
_cell_length_c 31.2637(9)
_cell_measurement_reflns_used 5378
_cell_measurement_temperature 150
_cell_measurement_theta_max 30.01
_cell_measurement_theta_min 2.940
_cell_volume 7168.7(5)
_computing_cell_refinement 'HKL SCALEPACK'
_computing_data_collection 'COLLECT (Nonius, 1998)'
_computing_data_reduction 'HKL DENZO and SCALEPACK (Otwinowski & Minor 1997)'
_computing_molecular_graphics 'ORTEP-3 for Windows (Farrugia, 1997)'
_computing_publication_material JANA2000
_computing_structure_refinement 'JANA2000 (Petricek & Dusek, 2000)'
_computing_structure_solution 'SHELXTL (Sheldrick, 1995)'
_diffrn_ambient_temperature 150
_diffrn_detector_area_resol_mean 9
_diffrn_measured_fraction_theta_full 0.99
_diffrn_measured_fraction_theta_max 0.99
_diffrn_measurement_device '95mm CCD camera on \k-goniostat'
_diffrn_measurement_device_type 'Nonius KappaCCD'
_diffrn_measurement_method '\f and \w frames'
_diffrn_radiation_monochromator 'horizonally mounted graphite crystal'
_diffrn_radiation_type 'Mo K\a'
_diffrn_radiation_wavelength 0.71069
_diffrn_reflns_av_R_equivalents 0.0460
_diffrn_reflns_av_sigmaI/netI 0.0528
_diffrn_reflns_limit_h_max 10
_diffrn_reflns_limit_h_min -11
_diffrn_reflns_limit_k_max 41
_diffrn_reflns_limit_k_min -40
_diffrn_reflns_limit_l_max 25
_diffrn_reflns_limit_l_min -43
_diffrn_reflns_number 44477
_diffrn_reflns_theta_full 30.01
_diffrn_reflns_theta_max 30.01
_diffrn_reflns_theta_min 2.94
_diffrn_standards_decay_% 0
_diffrn_standards_interval_count 0
_diffrn_standards_interval_time 0
_diffrn_standards_number 0
_exptl_absorpt_coefficient_mu 1.013
_exptl_absorpt_correction_T_max 0.951
_exptl_absorpt_correction_T_min 0.794
_exptl_absorpt_correction_type gaussian
_exptl_absorpt_process_details '(JANA2000; Petricek & Dusek, 2000)'
_exptl_crystal_colour purple
_exptl_crystal_density_diffrn 1.45
_exptl_crystal_description 'thick plate'
_exptl_crystal_F_000 3288
_exptl_crystal_size_max 0.33
_exptl_crystal_size_mid 0.21
_exptl_crystal_size_min 0.05
_refine_diff_density_max 1.01
_refine_diff_density_min -0.87
_refine_ls_abs_structure_details 'Flack (1983), 8572 Friedel pairs'
_refine_ls_abs_structure_Flack 0.046(15)
_refine_ls_extinction_coef 20.5(14)
_refine_ls_extinction_method 'B-C type 1 Lorentzian isotropic (Becker & Coppens, 1974)'
_refine_ls_goodness_of_fit_ref 2.24
_refine_ls_hydrogen_treatment constr
_refine_ls_number_parameters 893
_refine_ls_number_reflns 20073
_refine_ls_R_factor_all 0.0875
_refine_ls_R_factor_gt 0.0682
_refine_ls_shift/su_max 0.0273
_refine_ls_shift/su_mean 0.0009
_refine_ls_structure_factor_coef Fsqd
_refine_ls_weighting_details 'w = 1/[\s^2^(I)+0.001296I^2^]'
_refine_ls_weighting_scheme sigma
_refine_ls_wR_factor_gt 0.1644
_refine_ls_wR_factor_ref 0.1689
_reflns_number_gt 16068
_reflns_number_total 20073
_reflns_threshold_expression I>3\s(I)
_cod_data_source_file dn6125.cif
_cod_data_source_block I
_cod_depositor_comments
;
The following automatic conversions were performed:
'_exptl_absorpt_correction_type' value 'Gaussian' changed to 'gaussian'
according to '/home/saulius/struct/CIF-dictionaries/cif_core.dic'
dictionary named 'cif_core.dic' version 2.4.1 from 2010-06-29.

Automatic conversion script
Id: cif_fix_enum 1527 2010-12-29 10:47:43Z saulius 

The following automatic conversions were performed:

'_exptl_absorpt_correction_type' value 'Gaussian' changed to
'gaussian' according to
/home/saulius/struct/CIF-dictionaries/cif_core.dic dictionary named
'cif_core.dic' version 2.4.1 from 2010-06-29.

Automatic conversion script
Id: cif_fix_values 1715 2011-07-08 13:25:40Z adriana 
;
_cod_original_formula_sum 'C26 H28 N2 Ni1 O2 S2'
_cod_database_code 2203292
_cod_database_fobs_code 2203292

loop_
_symmetry_equiv_pos_site_id
_symmetry_equiv_pos_as_xyz
1 x,y,z
2 1/2-x,-y,1/2+z
3 1/2+x,1/2-y,-z
4 -x,1/2+y,1/2-z

loop_
_atom_site_label
_atom_site_fract_x
_atom_site_fract_y
_atom_site_fract_z
_atom_site_U_iso_or_equiv
_atom_site_adp_type
_atom_site_calc_flag
_atom_site_occupancy
_atom_site_type_symbol
Nia 0.51158(7) 0.513453(16) 0.142005(16) 0.02286(15) Uani d 1 Ni
Nib 0.49726(8) 0.489811(16) 0.474872(16) 0.02390(15) Uani d 1 Ni
Nic 0.50944(8) 0.488803(17) 0.808353(16) 0.02392(15) Uani d 1 Ni
S1a 0.52722(16) 0.46391(3) 0.09086(3) 0.0288(3) Uani d 1 S
S1b 0.50288(18) 0.44914(3) 0.41739(3) 0.0306(3) Uani d 1 S
S1c 0.50990(17) 0.43947(3) 0.75695(3) 0.0267(3) Uani d 1 S
C2a 0.4793(6) 0.40921(12) 0.10811(13) 0.0242(12) Uani d 1 C
C2b 0.4633(6) 0.39217(13) 0.42639(13) 0.0255(13) Uani d 1 C
C2c 0.4735(6) 0.38435(13) 0.77470(13) 0.0244(12) Uani d 1 C
C3a 0.4307(7) 0.39896(15) 0.14891(14) 0.0334(14) Uani d 1 C
C3b 0.4298(8) 0.37418(15) 0.46585(16) 0.0437(18) Uani d 1 C
C3c 0.4368(7) 0.37303(15) 0.81652(14) 0.0362(15) Uani d 1 C
C4a 0.4151(7) 0.42845(15) 0.18426(14) 0.0327(15) Uani d 1 C
C4b 0.4171(7) 0.39776(16) 0.50516(14) 0.0358(15) Uani d 1 C
C4c 0.4267(7) 0.40270(15) 0.85176(14) 0.0340(15) Uani d 1 C
N5a 0.4487(4) 0.47194(12) 0.18595(11) 0.0239(10) Uani d 1 N
N5b 0.4448(5) 0.44136(11) 0.51345(11) 0.0232(10) Uani d 1 N
N5c 0.4565(4) 0.44740(12) 0.85373(11) 0.0249(11) Uani d 1 N
C6a 0.4169(3) 0.49594(13) 0.22752(13) 0.0265(13) Uani d 1 C
C6b 0.4080(4) 0.45798(13) 0.55702(12) 0.0259(13) Uani d 1 C
C6c 0.4235(4) 0.47142(13) 0.89473(13) 0.0278(13) Uani d 1 C
C7a 0.4424(2) 0.46735(10) 0.26755(3) 0.0333(14) Uani d 1 C
C7b 0.4404(2) 0.42408(9) 0.59306(3) 0.0278(13) Uani d 1 C
C7c 0.4536(2) 0.44401(9) 0.93556(3) 0.0315(14) Uani d 1 C
C8a 0.4219(3) 0.49695(4) 0.30762(6) 0.0371(16) Uani d 1 C
C8b 0.4069(3) 0.44744(4) 0.63660(6) 0.0356(15) Uani d 1 C
C8c 0.4237(3) 0.47407(4) 0.97444(6) 0.0382(15) Uani d 1 C
C9a 0.5328(3) 0.53966(4) 0.30682(6) 0.0352(15) Uani d 1 C
C9b 0.5121(3) 0.49129(4) 0.64145(6) 0.0321(13) Uani d 1 C
C9c 0.5336(3) 0.51789(4) 0.97350(6) 0.0365(15) Uani d 1 C
C10a 0.5000(2) 0.56836(9) 0.26675(3) 0.0310(13) Uani d 1 C
C10b 0.4856(2) 0.52457(9) 0.60496(3) 0.0320(13) Uani d 1 C
C10c 0.5022(2) 0.54468(9) 0.93255(3) 0.0312(13) Uani d 1 C
C11a 0.5302(4) 0.53794(12) 0.22695(12) 0.0247(12) Uani d 1 C
C11b 0.5198(4) 0.50112(11) 0.56257(12) 0.0244(12) Uani d 1 C
C11c 0.5342(4) 0.51404(12) 0.89341(12) 0.0262(12) Uani d 1 C
N12a 0.5107(5) 0.55999(11) 0.18487(10) 0.0233(10) Uani d 1 N
N12b 0.4933(5) 0.52867(10) 0.52382(10) 0.0226(9) Uani d 1 N
N12c 0.5115(5) 0.53527(10) 0.85135(10) 0.0214(9) Uani d 1 N
C13a 0.4833(6) 0.60367(14) 0.18122(13) 0.0288(13) Uani d 1 C
C13b 0.4653(6) 0.57240(14) 0.52569(13) 0.0299(14) Uani d 1 C
C13c 0.4787(6) 0.57895(14) 0.84708(13) 0.0293(13) Uani d 1 C
C14a 0.4677(6) 0.63017(13) 0.14353(14) 0.0303(14) Uani d 1 C
C14b 0.4528(6) 0.60454(14) 0.49307(13) 0.0285(13) Uani d 1 C
C14c 0.4663(6) 0.60464(14) 0.80935(13) 0.0308(14) Uani d 1 C
C15a 0.5049(6) 0.61556(12) 0.10243(13) 0.0256(12) Uani d 1 C
C15b 0.4941(6) 0.59691(13) 0.45066(13) 0.0259(12) Uani d 1 C
C15c 0.5045(6) 0.59083(13) 0.76873(12) 0.0252(12) Uani d 1 C
S16a 0.55888(15) 0.56023(4) 0.08987(3) 0.0267(3) Uani d 1 S
S16b 0.54650(15) 0.54427(3) 0.42968(3) 0.0255(3) Uani d 1 S
S16c 0.56023(16) 0.53520(4) 0.75620(4) 0.0296(3) Uani d 1 S
C17a 0.4809(6) 0.37357(13) 0.07380(13) 0.0243(12) Uani d 1 C
C17b 0.4581(6) 0.36271(13) 0.38715(13) 0.0267(13) Uani d 1 C
C17c 0.4696(5) 0.34969(13) 0.73979(13) 0.0246(13) Uani d 1 C
C18a 0.3686(6) 0.33736(14) 0.07404(13) 0.0290(14) Uani d 1 C
C18b 0.3525(6) 0.32455(15) 0.38521(14) 0.0299(14) Uani d 1 C
C18c 0.3527(6) 0.31309(15) 0.74036(15) 0.0297(14) Uani d 1 C
C19a 0.3683(7) 0.30454(15) 0.04170(15) 0.0337(15) Uani d 1 C
C19b 0.3465(6) 0.29602(15) 0.34913(14) 0.0299(14) Uani d 1 C
C19c 0.3410(6) 0.28216(15) 0.70645(15) 0.0335(15) Uani d 1 C
C20a 0.4829(5) 0.30752(12) 0.00821(12) 0.0253(12) Uani d 1 C
C20b 0.4472(5) 0.30716(13) 0.31326(12) 0.0266(13) Uani d 1 C
C20c 0.4482(5) 0.28754(13) 0.67144(13) 0.0291(13) Uani d 1 C
C21a 0.5965(6) 0.34439(14) 0.00671(14) 0.0270(13) Uani d 1 C
C21b 0.5473(6) 0.34670(15) 0.31469(13) 0.0306(14) Uani d 1 C
C21c 0.5619(6) 0.32365(13) 0.67001(13) 0.0254(13) Uani d 1 C
C22a 0.5961(6) 0.37678(14) 0.03897(14) 0.0261(13) Uani d 1 C
C22b 0.5526(6) 0.37349(13) 0.35118(14) 0.0296(14) Uani d 1 C
C22c 0.5725(6) 0.35432(13) 0.70403(13) 0.0240(12) Uani d 1 C
C23a 0.4908(6) 0.64688(12) 0.06478(13) 0.0261(12) Uani d 1 C
C23b 0.4896(6) 0.63446(12) 0.41850(12) 0.0246(12) Uani d 1 C
C23c 0.4972(6) 0.62255(12) 0.73116(13) 0.0273(12) Uani d 1 C
C24a 0.5847(6) 0.63811(14) 0.02711(15) 0.0308(14) Uani d 1 C
C24b 0.6045(6) 0.63441(13) 0.38407(13) 0.0256(13) Uani d 1 C
C24c 0.5992(6) 0.61535(14) 0.69528(14) 0.0279(14) Uani d 1 C
C25a 0.5680(6) 0.66567(14) -0.00810(14) 0.0309(14) Uani d 1 C
C25b 0.5998(6) 0.66738(14) 0.35268(13) 0.0264(13) Uani d 1 C
C25c 0.5943(6) 0.64519(14) 0.66082(15) 0.0298(14) Uani d 1 C
C26a 0.4602(4) 0.70318(13) -0.00700(13) 0.0279(13) Uani d 1 C
C26b 0.4823(5) 0.70280(12) 0.35594(12) 0.0313(13) Uani d 1 C
C26c 0.4827(5) 0.68278(12) 0.66170(12) 0.0267(13) Uani d 1 C
C27a 0.3664(6) 0.71275(15) 0.02898(15) 0.0326(15) Uani d 1 C
C27b 0.3669(6) 0.70421(14) 0.38944(15) 0.0304(14) Uani d 1 C
C27c 0.3772(6) 0.69030(14) 0.69669(14) 0.0296(14) Uani d 1 C
C28a 0.3828(6) 0.68494(15) 0.06534(14) 0.0287(14) Uani d 1 C
C28b 0.3712(6) 0.67001(14) 0.42069(14) 0.0276(14) Uani d 1 C
C28c 0.3858(6) 0.65984(14) 0.73157(14) 0.0294(14) Uani d 1 C
O29a 0.4956(4) 0.27708(9) -0.02519(7) 0.0339(9) Uani d 1 O
O29b 0.4549(4) 0.28182(9) 0.27667(7) 0.0322(10) Uani d 1 O
O29c 0.4492(4) 0.25986(9) 0.63642(8) 0.0394(11) Uani d 1 O
C30a 0.3903(2) 0.23667(5) -0.02235(5) 0.0375(16) Uani d 1 C
C30b 0.3600(2) 0.23897(5) 0.27674(4) 0.0414(17) Uani d 1 C
C30c 0.3416(2) 0.21984(5) 0.63642(5) 0.0427(17) Uani d 1 C
O31a 0.4565(4) 0.72818(10) -0.04383(7) 0.0392(11) Uani d 1 O
O31b 0.4883(4) 0.73454(9) 0.32303(7) 0.0375(10) Uani d 1 O
O31c 0.4865(4) 0.71100(9) 0.62597(7) 0.0334(10) Uani d 1 O
C32a 0.3612(3) 0.77068(5) -0.04364(4) 0.0491(19) Uani d 1 C
C32b 0.3704(2) 0.77175(5) 0.32408(5) 0.0435(18) Uani d 1 C
C32c 0.3858(2) 0.75174(5) 0.62780(4) 0.0389(17) Uani d 1 C
H3a 0.4033 0.3658 0.1534 0.04 Uiso d 1 H
H3b 0.4129 0.3402 0.466 0.0525 Uiso d 1 H
H3c 0.4152 0.3397 0.8219 0.0434 Uiso d 1 H
H4a 0.3738 0.4167 0.2125 0.0392 Uiso d 1 H
H4b 0.3827 0.3807 0.5315 0.0429 Uiso d 1 H
H4c 0.3925 0.3899 0.8802 0.0408 Uiso d 1 H
H6a 0.2931 0.5036 0.2291 0.0318 Uiso d 1 H
H6b 0.2823 0.4631 0.5584 0.0311 Uiso d 1 H
H6c 0.2986 0.4778 0.8958 0.0334 Uiso d 1 H
H7a1 0.5587 0.4535 0.2672 0.04 Uiso d 1 H
H7a2 0.357 0.4419 0.2681 0.04 Uiso d 1 H
H7b1 0.5611 0.4134 0.5918 0.0334 Uiso d 1 H
H7b2 0.363 0.3971 0.5898 0.0334 Uiso d 1 H
H7c1 0.5732 0.4324 0.9359 0.0378 Uiso d 1 H
H7c2 0.3741 0.4173 0.9364 0.0378 Uiso d 1 H
H8a1 0.4497 0.4783 0.3335 0.0445 Uiso d 1 H
H8a2 0.3 0.5061 0.3108 0.0445 Uiso d 1 H
H8b1 0.4359 0.4257 0.6602 0.0427 Uiso d 1 H
H8b2 0.2833 0.455 0.6392 0.0427 Uiso d 1 H
H8c1 0.4493 0.4562 1.001 0.0458 Uiso d 1 H
H8c2 0.3007 0.4827 0.9759 0.0458 Uiso d 1 H
H9a1 0.6553 0.5305 0.3078 0.0423 Uiso d 1 H
H9a2 0.5094 0.5586 0.3328 0.0423 Uiso d 1 H
H9b1 0.6354 0.4832 0.6435 0.0385 Uiso d 1 H
H9b2 0.4825 0.5066 0.6691 0.0385 Uiso d 1 H
H9c1 0.6565 0.5093 0.9753 0.0437 Uiso d 1 H
H9c2 0.505 0.5375 0.9987 0.0437 Uiso d 1 H
H10a1 0.3796 0.5794 0.2669 0.0372 Uiso d 1 H
H10a2 0.5802 0.595 0.2662 0.0372 Uiso d 1 H
H10b1 0.3659 0.5361 0.6055 0.0384 Uiso d 1 H
H10b2 0.5646 0.5512 0.6083 0.0384 Uiso d 1 H
H10c1 0.382 0.5559 0.9321 0.0375 Uiso d 1 H
H10c2 0.5801 0.5718 0.9315 0.0375 Uiso d 1 H
H11a 0.6539 0.53 0.2282 0.0296 Uiso d 1 H
H11b 0.645 0.4954 0.564 0.0293 Uiso d 1 H
H11c 0.6586 0.5071 0.8946 0.0315 Uiso d 1 H
H13a 0.4732 0.6182 0.2101 0.0346 Uiso d 1 H
H13b 0.4516 0.5826 0.556 0.0358 Uiso d 1 H
H13c 0.4615 0.5942 0.8754 0.0352 Uiso d 1 H
H14a 0.4262 0.6625 0.1462 0.0364 Uiso d 1 H
H14b 0.4104 0.6358 0.5008 0.0342 Uiso d 1 H
H14c 0.4248 0.637 0.8117 0.0369 Uiso d 1 H
H18a 0.2857 0.3349 0.0982 0.0349 Uiso d 1 H
H18b 0.279 0.3174 0.4104 0.0359 Uiso d 1 H
H18c 0.2759 0.309 0.7656 0.0356 Uiso d 1 H
H19a 0.2851 0.2786 0.0425 0.0404 Uiso d 1 H
H19b 0.2718 0.2683 0.349 0.0358 Uiso d 1 H
H19c 0.2568 0.2565 0.7072 0.0402 Uiso d 1 H
H21a 0.6784 0.3476 -0.0176 0.0324 Uiso d 1 H
H21b 0.6162 0.356 0.2892 0.0367 Uiso d 1 H
H21c 0.6365 0.3276 0.6444 0.0305 Uiso d 1 H
H22a 0.6794 0.4026 0.0371 0.0313 Uiso d 1 H
H22b 0.6265 0.4014 0.3516 0.0355 Uiso d 1 H
H22c 0.6557 0.3802 0.7028 0.0288 Uiso d 1 H
H24a 0.6653 0.6116 0.0253 0.037 Uiso d 1 H
H24b 0.6932 0.61 0.3818 0.0307 Uiso d 1 H
H24c 0.6772 0.5883 0.6942 0.0335 Uiso d 1 H
H25a 0.6344 0.6584 -0.0345 0.0371 Uiso d 1 H
H25b 0.6802 0.6656 0.328 0.0316 Uiso d 1 H
H25c 0.6702 0.6397 0.6357 0.0358 Uiso d 1 H
H27a 0.2873 0.7396 0.0287 0.0391 Uiso d 1 H
H27b 0.2816 0.7296 0.3911 0.0365 Uiso d 1 H
H27c 0.2972 0.717 0.6968 0.0355 Uiso d 1 H
H28a 0.3171 0.6923 0.0918 0.0344 Uiso d 1 H
H28b 0.2884 0.671 0.445 0.0331 Uiso d 1 H
H28c 0.3114 0.6648 0.7571 0.0353 Uiso d 1 H
H30a1 0.268 0.246 -0.021 0.045 Uiso d 1 H
H30a2 0.4092 0.217 -0.0481 0.045 Uiso d 1 H
H30a3 0.4206 0.2191 0.004 0.045 Uiso d 1 H
H30b1 0.2368 0.2455 0.2817 0.0496 Uiso d 1 H
H30b2 0.3744 0.2233 0.2485 0.0496 Uiso d 1 H
H30b3 0.4038 0.2187 0.3001 0.0496 Uiso d 1 H
H30c1 0.2202 0.2295 0.6398 0.0512 Uiso d 1 H
H30c2 0.3556 0.203 0.6088 0.0512 Uiso d 1 H
H30c3 0.3742 0.1993 0.6607 0.0512 Uiso d 1 H
H32a1 0.2393 0.7641 -0.0368 0.0589 Uiso d 1 H
H32a2 0.4094 0.7918 -0.0216 0.0589 Uiso d 1 H
H32a3 0.369 0.7854 -0.0724 0.0589 Uiso d 1 H
H32b1 0.2517 0.7594 0.3236 0.0522 Uiso d 1 H
H32b2 0.388 0.79 0.3508 0.0522 Uiso d 1 H
H32b3 0.3888 0.7919 0.2986 0.0522 Uiso d 1 H
H32c1 0.2637 0.7433 0.632 0.0466 Uiso d 1 H
H32c2 0.4247 0.7712 0.6522 0.0466 Uiso d 1 H
H32c3 0.3986 0.7692 0.6005 0.0466 Uiso d 1 H

loop_
_atom_site_aniso_label
_atom_site_aniso_U_11
_atom_site_aniso_U_22
_atom_site_aniso_U_33
_atom_site_aniso_U_12
_atom_site_aniso_U_13
_atom_site_aniso_U_23
_atom_site_aniso_type_symbol
Nia 0.0222(3) 0.0258(2) 0.0206(2) -0.0009(3) 0.0017(3) -0.0020(2) Ni
Nib 0.0237(3) 0.0272(2) 0.0208(3) 0.0005(3) 0.0012(3) 0.0012(2) Ni
Nic 0.0239(3) 0.0276(2) 0.0203(3) 0.0002(3) 0.0016(2) 0.0005(2) Ni
S1a 0.0382(7) 0.0246(5) 0.0237(5) -0.0052(5) 0.0066(5) -0.0025(4) S
S1b 0.0409(7) 0.0274(5) 0.0234(5) -0.0030(6) 0.0045(6) 0.0003(4) S
S1c 0.0328(6) 0.0246(4) 0.0228(5) -0.0036(5) 0.0055(5) 0.0008(4) S
C2a 0.020(2) 0.0202(17) 0.033(2) 0.0015(17) 0.004(2) -0.0001(15) C
C2b 0.022(2) 0.0269(19) 0.028(2) 0.0041(17) 0.0022(19) 0.0011(16) C
C2c 0.021(2) 0.0258(18) 0.026(2) 0.0030(18) 0.0047(19) 0.0012(16) C
C3a 0.047(3) 0.027(2) 0.026(2) -0.005(2) 0.001(2) 0.0018(18) C
C3b 0.066(4) 0.026(2) 0.039(3) -0.009(2) 0.002(3) 0.000(2) C
C3c 0.052(3) 0.031(2) 0.025(2) -0.001(2) 0.001(2) 0.0069(18) C
C4a 0.041(3) 0.036(2) 0.022(2) -0.001(2) 0.013(2) 0.0047(18) C
C4b 0.047(3) 0.036(2) 0.025(2) -0.013(2) -0.002(2) 0.0027(19) C
C4c 0.041(3) 0.034(2) 0.027(2) 0.003(2) 0.006(2) 0.0096(19) C
N5a 0.0142(18) 0.0316(17) 0.0257(18) 0.0011(14) -0.0038(15) -0.0040(14) N
N5b 0.0221(19) 0.0294(17) 0.0181(17) 0.0009(15) 0.0034(15) -0.0012(14) N
N5c 0.0137(18) 0.0312(18) 0.0297(19) 0.0032(14) 0.0036(15) -0.0029(15) N
C6a 0.009(2) 0.041(2) 0.029(2) 0.0031(17) 0.0025(18) -0.0048(18) C
C6b 0.020(2) 0.035(2) 0.023(2) 0.0000(19) -0.0012(18) 0.0008(18) C
C6c 0.015(2) 0.045(2) 0.023(2) 0.0033(19) 0.0038(18) 0.0046(19) C
C7a 0.034(3) 0.043(3) 0.023(2) 0.001(2) 0.006(2) 0.0052(19) C
C7b 0.023(2) 0.036(2) 0.024(2) 0.0013(19) -0.002(2) 0.0007(18) C
C7c 0.028(3) 0.041(2) 0.025(2) 0.008(2) 0.005(2) 0.0091(18) C
C8a 0.034(3) 0.056(3) 0.021(2) 0.002(2) 0.002(2) 0.000(2) C
C8b 0.032(3) 0.049(3) 0.026(2) 0.001(2) 0.005(2) 0.003(2) C
C8c 0.035(3) 0.057(3) 0.024(2) 0.008(2) 0.003(2) 0.011(2) C
C9a 0.036(3) 0.055(3) 0.016(2) 0.002(2) -0.006(2) -0.0053(19) C
C9b 0.027(2) 0.052(2) 0.0165(19) 0.004(2) 0.000(2) -0.0018(18) C
C9c 0.036(3) 0.055(3) 0.018(2) 0.005(2) -0.004(2) -0.012(2) C
C10a 0.033(3) 0.042(2) 0.0180(19) -0.005(3) -0.001(2) -0.0036(16) C
C10b 0.029(3) 0.045(2) 0.022(2) 0.000(2) 0.003(2) -0.0001(17) C
C10c 0.026(2) 0.049(2) 0.0193(19) 0.004(3) 0.002(2) -0.0030(17) C
C11a 0.021(2) 0.036(2) 0.0168(19) 0.0016(18) 0.0041(17) -0.0051(16) C
C11b 0.024(2) 0.032(2) 0.0172(19) -0.0042(18) 0.0063(19) 0.0048(14) C
C11c 0.022(2) 0.036(2) 0.021(2) -0.0005(19) 0.0007(17) -0.0036(17) C
N12a 0.0181(18) 0.0338(16) 0.0178(16) 0.0007(18) 0.0029(16) -0.0072(13) N
N12b 0.0235(18) 0.0296(15) 0.0147(15) -0.0001(18) -0.0021(16) -0.0016(12) N
N12c 0.0179(17) 0.0290(16) 0.0171(15) 0.0033(16) 0.0004(15) -0.0006(12) N
C13a 0.030(3) 0.035(2) 0.021(2) -0.001(2) -0.004(2) -0.0046(16) C
C13b 0.032(3) 0.032(2) 0.026(2) -0.0021(19) -0.003(2) 0.0020(17) C
C13c 0.032(3) 0.040(2) 0.0161(19) -0.003(2) -0.001(2) -0.0076(16) C
C14a 0.030(3) 0.0209(18) 0.040(3) -0.0054(17) -0.008(2) -0.0042(17) C
C14b 0.032(3) 0.026(2) 0.028(2) 0.0007(18) 0.005(2) -0.0042(17) C
C14c 0.042(3) 0.0245(19) 0.026(2) -0.002(2) -0.005(2) -0.0058(16) C
C15a 0.026(2) 0.0244(18) 0.026(2) -0.006(2) 0.004(2) -0.0067(15) C
C15b 0.021(2) 0.0260(18) 0.031(2) -0.001(2) -0.006(2) 0.0026(16) C
C15c 0.026(2) 0.0269(18) 0.023(2) 0.001(2) 0.000(2) -0.0057(15) C
S16a 0.0308(6) 0.0247(5) 0.0246(5) 0.0039(4) 0.0068(5) -0.0003(4) S
S16b 0.0317(6) 0.0233(5) 0.0217(5) 0.0025(4) 0.0060(5) 0.0022(4) S
S16c 0.0399(7) 0.0242(5) 0.0248(5) 0.0043(5) 0.0086(5) 0.0009(4) S
C17a 0.024(2) 0.0267(18) 0.022(2) 0.0077(19) -0.0043(19) -0.0017(15) C
C17b 0.027(3) 0.0233(19) 0.030(2) 0.0020(17) -0.005(2) 0.0077(17) C
C17c 0.022(2) 0.0247(19) 0.028(2) 0.0010(17) -0.0035(19) 0.0055(16) C
C18a 0.038(3) 0.028(2) 0.021(2) -0.005(2) 0.005(2) 0.0025(18) C
C18b 0.036(3) 0.030(2) 0.023(2) -0.003(2) 0.001(2) 0.0010(18) C
C18c 0.032(3) 0.026(2) 0.031(3) -0.0031(19) 0.008(2) 0.0020(19) C
C19a 0.041(3) 0.030(2) 0.030(2) -0.005(2) -0.003(2) -0.0008(19) C
C19b 0.032(3) 0.030(2) 0.028(2) -0.0022(19) -0.003(2) 0.0036(19) C
C19c 0.035(3) 0.028(2) 0.038(3) -0.003(2) 0.001(2) 0.006(2) C
C20a 0.024(2) 0.0249(18) 0.027(2) 0.0040(19) -0.002(2) -0.0051(15) C
C20b 0.030(2) 0.032(2) 0.019(2) 0.0087(18) -0.0084(19) 0.0002(16) C
C20c 0.030(3) 0.025(2) 0.032(2) 0.0016(18) 0.008(2) -0.0030(18) C
C21a 0.029(3) 0.023(2) 0.028(2) 0.0034(18) 0.007(2) 0.0012(17) C
C21b 0.033(3) 0.032(2) 0.026(2) 0.0038(19) 0.003(2) 0.0091(17) C
C21c 0.027(2) 0.024(2) 0.025(2) -0.0009(17) 0.008(2) 0.0027(16) C
C22a 0.024(2) 0.024(2) 0.029(2) 0.0033(18) 0.000(2) -0.0005(17) C
C22b 0.033(3) 0.0219(19) 0.034(2) 0.0019(18) 0.002(2) 0.0049(17) C
C22c 0.027(2) 0.0214(19) 0.023(2) 0.0019(17) 0.0006(19) -0.0008(16) C
C23a 0.025(2) 0.0238(18) 0.030(2) 0.002(2) -0.003(2) -0.0047(15) C
C23b 0.029(2) 0.0210(17) 0.023(2) -0.008(2) -0.003(2) -0.0014(14) C
C23c 0.028(2) 0.0229(18) 0.031(2) -0.003(2) -0.001(2) -0.0020(15) C
C24a 0.031(3) 0.021(2) 0.040(3) 0.0019(18) -0.001(2) -0.0066(19) C
C24b 0.027(2) 0.023(2) 0.027(2) 0.0010(18) -0.0009(19) 0.0048(17) C
C24c 0.027(3) 0.025(2) 0.032(2) 0.0036(18) 0.004(2) -0.0055(18) C
C25a 0.035(3) 0.026(2) 0.031(2) 0.003(2) 0.007(2) -0.0040(18) C
C25b 0.033(3) 0.026(2) 0.019(2) -0.0004(18) 0.0003(19) 0.0034(17) C
C25c 0.028(3) 0.022(2) 0.040(3) 0.0004(18) 0.011(2) -0.0019(18) C
C26a 0.025(3) 0.028(2) 0.030(2) -0.0010(18) -0.002(2) -0.0048(17) C
C26b 0.039(3) 0.0280(19) 0.027(2) -0.004(2) 0.003(2) 0.0061(16) C
C26c 0.031(3) 0.0257(18) 0.023(2) -0.003(2) 0.000(2) -0.0038(15) C
C27a 0.036(3) 0.029(2) 0.033(3) 0.008(2) 0.001(2) -0.0031(19) C
C27b 0.031(3) 0.025(2) 0.035(3) -0.0007(19) 0.000(2) -0.0029(19) C
C27c 0.034(3) 0.025(2) 0.031(2) 0.0058(19) 0.004(2) 0.0012(18) C
C28a 0.028(3) 0.032(2) 0.026(2) 0.0031(19) 0.005(2) -0.0039(18) C
C28b 0.030(3) 0.026(2) 0.026(2) -0.0001(18) 0.003(2) 0.0010(18) C
C28c 0.039(3) 0.024(2) 0.026(2) 0.002(2) 0.002(2) -0.0046(17) C
O29a 0.0414(19) 0.0336(14) 0.0267(15) -0.0096(18) 0.0058(17) -0.0083(12) O
O29b 0.040(2) 0.0263(15) 0.0303(16) -0.0036(14) -0.0019(15) -0.0021(12) O
O29c 0.046(2) 0.0327(16) 0.0396(19) -0.0138(15) 0.0082(18) -0.0095(14) O
C30a 0.048(3) 0.029(2) 0.036(3) -0.006(2) 0.002(2) -0.009(2) C
C30b 0.052(3) 0.036(3) 0.036(3) -0.009(2) -0.003(3) -0.007(2) C
C30c 0.056(4) 0.033(3) 0.039(3) -0.016(2) 0.009(3) -0.012(2) C
O31a 0.054(2) 0.0360(16) 0.0275(16) 0.0132(17) 0.0025(17) 0.0049(13) O
O31b 0.041(2) 0.0371(15) 0.0340(17) 0.0108(18) 0.0069(17) 0.0144(13) O
O31c 0.046(2) 0.0280(14) 0.0266(15) 0.0030(17) 0.0048(17) 0.0042(11) O
C32a 0.061(4) 0.038(3) 0.049(3) 0.017(3) 0.000(3) -0.001(2) C
C32b 0.056(4) 0.036(3) 0.039(3) 0.010(3) 0.004(3) 0.015(2) C
C32c 0.049(3) 0.029(2) 0.039(3) 0.008(2) -0.001(3) -0.001(2) C

loop_
_atom_type_symbol
_atom_type_scat_dispersion_real
_atom_type_scat_dispersion_imag
_atom_type_scat_source
Ni 0.339 1.112 'International Tables Vol C Tables 4.2.6.8 and 6.1.1.1'
S 0.125 0.123 'International Tables Vol C Tables 4.2.6.8 and 6.1.1.1'
O 0.011 0.006 'International Tables Vol C Tables 4.2.6.8 and 6.1.1.1'
N 0.006 0.003 'International Tables Vol C Tables 4.2.6.8 and 6.1.1.1'
C 0.003 0.002 'International Tables Vol C Tables 4.2.6.8 and 6.1.1.1'
H 0.000 0.000 'International Tables Vol C Tables 4.2.6.8 and 6.1.1.1'

loop_
_geom_angle_atom_site_label_1
_geom_angle_atom_site_label_2
_geom_angle_atom_site_label_3
_geom_angle
_geom_angle_publ_flag
S1a Nia N5a 97.14(11) no
S1a Nia N12a 175.52(11) no
S1a Nia S16a 81.58(4) no
N5a Nia N12a 86.80(14) no
N5a Nia S16a 174.61(11) no
N12a Nia S16a 94.68(10) no
S1b Nib N5b 97.16(10) no
S1b Nib N12b 176.89(10) no
S1b Nib S16b 81.68(4) no
N5b Nib N12b 85.92(14) no
N5b Nib S16b 177.53(12) no
N12b Nib S16b 95.22(10) no
S1c Nic N5c 97.60(11) no
S1c Nic N12c 176.55(10) no
S1c Nic S16c 81.65(4) no
N5c Nic N12c 85.84(14) no
N5c Nic S16c 177.96(11) no
N12c Nic S16c 94.91(10) no
C3a C2a C17a 121.4(3) no
C3b C2b C17b 120.9(4) no
C3c C2c C17c 121.9(4) no
C2a C3a C4a 128.7(4) no
C2b C3b C4b 127.8(4) no
C2c C3c C4c 127.5(4) no
C3a C4a N5a 127.8(4) no
C3b C4b N5b 129.1(4) no
C3c C4c N5c 129.2(4) no
C4a N5a C6a 117.3(3) no
C4b N5b C6b 117.8(3) no
C4c N5c C6c 118.2(3) no
N5a C6a C7a 115.9(3) no
N5a C6a C11a 105.6(3) no
C7a C6a C11a 112.1(3) no
N5b C6b C7b 116.0(3) no
N5b C6b C11b 105.0(3) no
C7b C6b C11b 110.5(3) no
N5c C6c C7c 116.7(3) no
N5c C6c C11c 105.2(3) no
C7c C6c C11c 111.3(3) no
C6a C7a C8a 110.6(2) no
C6b C7b C8b 109.7(2) no
C6c C7c C8c 110.1(2) no
C7a C8a C9a 112.84(16) no
C7b C8b C9b 111.32(16) no
C7c C8c C9c 112.09(16) no
C8a C9a C10a 111.42(16) no
C8b C9b C10b 112.78(16) no
C8c C9c C10c 110.55(16) no
C9a C10a C11a 108.6(2) no
C9b C10b C11b 110.2(2) no
C9c C10c C11c 110.2(2) no
C6a C11a C10a 111.3(3) no
C6a C11a N12a 107.6(3) no
C10a C11a N12a 116.9(3) no
C6b C11b C10b 111.4(3) no
C6b C11b N12b 105.8(3) no
C10b C11b N12b 116.7(3) no
C6c C11c C10c 111.1(3) no
C6c C11c N12c 107.5(3) no
C10c C11c N12c 116.7(3) no
C11a N12a C13a 121.7(3) no
C11b N12b C13b 121.7(3) no
C11c N12c C13c 121.9(3) no
N12a C13a C14a 128.6(4) no
N12b C13b C14b 130.0(4) no
N12c C13c C14c 128.4(4) no
C13a C14a C15a 125.9(4) no
C13b C14b C15b 125.4(4) no
C13c C14c C15c 127.6(4) no
C14a C15a C23a 121.8(3) no
C14b C15b C23b 121.6(3) no
C14c C15c C23c 122.6(4) no
C2a C17a C18a 121.6(4) no
C2a C17a C22a 120.7(4) no
C18a C17a C22a 117.7(4) no
C2b C17b C18b 120.7(4) no
C2b C17b C22b 121.4(4) no
C18b C17b C22b 117.8(4) no
C2c C17c C18c 121.2(4) no
C2c C17c C22c 120.9(4) no
C18c C17c C22c 117.7(4) no
C17a C18a C19a 121.6(4) no
C17b C18b C19b 122.0(4) no
C17c C18c C19c 121.6(4) no
C18a C19a C20a 120.3(4) no
C18b C19b C20b 118.9(4) no
C18c C19c C20c 119.0(4) no
C19a C20a C21a 119.3(4) no
C19a C20a O29a 125.6(3) no
C21a C20a O29a 115.1(3) no
C19b C20b C21b 118.8(4) no
C19b C20b O29b 124.5(3) no
C21b C20b O29b 116.7(3) no
C19c C20c C21c 120.3(4) no
C19c C20c O29c 124.7(4) no
C21c C20c O29c 115.0(3) no
C20a C21a C22a 120.0(4) no
C20b C21b C22b 120.6(4) no
C20c C21c C22c 120.2(4) no
C17a C22a C21a 121.1(4) no
C17b C22b C21b 121.7(4) no
C17c C22c C21c 121.2(4) no
C15a C23a C24a 120.5(4) no
C15a C23a C28a 121.4(4) no
C24a C23a C28a 118.1(4) no
C15b C23b C24b 120.1(4) no
C15b C23b C28b 122.0(4) no
C24b C23b C28b 117.9(4) no
C15c C23c C24c 121.1(4) no
C15c C23c C28c 119.9(4) no
C24c C23c C28c 119.0(4) no
C23a C24a C25a 120.9(4) no
C23b C24b C25b 121.9(4) no
C23c C24c C25c 121.0(4) no
C24a C25a C26a 120.2(4) no
C24b C25b C26b 119.1(4) no
C24c C25c C26c 119.5(4) no
C25a C26a C27a 120.6(4) no
C25a C26a O31a 114.5(4) no
C27a C26a O31a 124.8(3) no
C25b C26b C27b 120.8(4) no
C25b C26b O31b 114.8(3) no
C27b C26b O31b 124.3(4) no
C25c C26c C27c 120.8(4) no
C25c C26c O31c 115.7(3) no
C27c C26c O31c 123.5(3) no
C26a C27a C28a 119.8(4) no
C26b C27b C28b 119.4(4) no
C26c C27c C28c 118.8(4) no
C23a C28a C27a 120.3(4) no
C23b C28b C27b 120.8(4) no
C23c C28c C27c 121.0(4) no
C20a O29a C30a 116.0(2) no
C20b O29b C30b 116.2(2) no
C20c O29c C30c 118.5(3) no
C26a O31a C32a 117.7(2) no
C26b O31b C32b 117.9(3) no
C26c O31c C32c 116.7(2) no
H7a1 C7a H7a2 108.3 no
H7b1 C7b H7b2 109.2 no
H7c1 C7c H7c2 108.8 no
H8a1 C8a H8a2 105.88 no
H8b1 C8b H8b2 107.55 no
H8c1 C8c H8c2 106.71 no
H9a1 C9a H9a2 107.45 no
H9b1 C9b H9b2 105.95 no
H9c1 C9c H9c2 108.37 no
H10a1 C10a H10a2 110.3 no
H10b1 C10b H10b2 108.7 no
H10c1 C10c H10c2 108.7 no
H30a1 C30a H30a2 109.47 no
H30a1 C30a H30a3 109.47 no
H30a2 C30a H30a3 109.47 no
H30b1 C30b H30b2 109.47 no
H30b1 C30b H30b3 109.47 no
H30b2 C30b H30b3 109.47 no
H30c1 C30c H30c2 109.47 no
H30c1 C30c H30c3 109.47 no
H30c2 C30c H30c3 109.47 no
H32a1 C32a H32a2 109.47 no
H32a1 C32a H32a3 109.47 no
H32a2 C32a H32a3 109.47 no
H32b1 C32b H32b2 109.47 no
H32b1 C32b H32b3 109.47 no
H32b2 C32b H32b3 109.47 no
H32c1 C32c H32c2 109.47 no
H32c1 C32c H32c3 109.47 no
H32c2 C32c H32c3 109.47 no

loop_
_geom_bond_atom_site_label_1
_geom_bond_atom_site_label_2
_geom_bond_distance
_geom_bond_publ_flag
Nia S1a 2.1584(11) yes
Nia N5a 1.897(3) yes
Nia N12a 1.907(3) yes
Nia S16a 2.1578(12) yes
Nib S1b 2.1537(11) yes
Nib N5b 1.903(3) yes
Nib N12b 1.905(3) yes
Nib S16b 2.1604(11) yes
Nic S1c 2.1569(11) yes
Nic N5c 1.909(3) yes
Nic N12c 1.909(3) yes
Nic S16c 2.1560(12) yes
S1a C2a 1.726(4) no
S1b C2b 1.713(4) no
S1c C2c 1.724(4) no
S16a C15a 1.714(4) no
S16b C15b 1.719(4) no
S16c C15c 1.725(4) no
C2a C3a 1.365(6) no
C2a C17a 1.494(5) no
C2b C3b 1.366(6) no
C2b C17b 1.498(6) no
C2c C3c 1.379(6) no
C2c C17c 1.488(6) no
C3a C4a 1.406(6) no
C3b C4b 1.412(7) no
C3c C4c 1.403(6) no
C4a N5a 1.296(6) no
C4b N5b 1.316(6) no
C4c N5c 1.326(6) no
N5a C6a 1.497(5) no
N5b C6b 1.474(5) no
N5c C6c 1.484(5) no
C6a C7a 1.517(4) no
C6a C11a 1.515(5) no
C6b C7b 1.520(4) no
C6b C11b 1.545(5) no
C6c C7c 1.525(4) no
C6c C11c 1.518(5) no
C7a C8a 1.530(3) no
C7b C8b 1.545(2) no
C7c C8c 1.517(2) no
C8a C9a 1.521(2) no
C8b C9b 1.530(2) no
C8c C9c 1.543(2) no
C9a C10a 1.528(2) no
C9b C10b 1.512(3) no
C9c C10c 1.520(2) no
C10a C11a 1.546(4) no
C10b C11b 1.515(4) no
C10c C11c 1.536(4) no
C11a N12a 1.472(5) no
C11b N12b 1.469(5) no
C11c N12c 1.464(5) no
N12a C13a 1.297(5) no
N12b C13b 1.295(5) no
N12c C13c 1.306(5) no
C13a C14a 1.414(6) no
C13b C14b 1.388(6) no
C13c C14c 1.401(6) no
C14a C15a 1.385(6) no
C14b C15b 1.383(6) no
C14c C15c 1.366(6) no
C15a C23a 1.494(6) no
C15b C23b 1.487(5) no
C15c C23c 1.496(5) no
C17a C18a 1.376(6) no
C17a C22a 1.419(6) no
C17b C18b 1.390(6) no
C17b C22b 1.384(6) no
C17c C18c 1.409(6) no
C17c C22c 1.387(6) no
C18a C19a 1.392(6) no
C18b C19b 1.402(6) no
C18c C19c 1.395(6) no
C19a C20a 1.384(6) no
C19b C20b 1.411(6) no
C19c C20c 1.391(6) no
C20a C21a 1.398(6) no
C20a O29a 1.374(4) no
C20b C21b 1.397(6) no
C20b O29b 1.363(5) no
C20c C21c 1.382(6) no
C20c O29c 1.360(5) no
C21a C22a 1.382(6) no
C21b C22b 1.383(6) no
C21c C22c 1.392(6) no
C23a C24a 1.413(6) no
C23a C28a 1.398(6) no
C23b C24b 1.406(6) no
C23b C28b 1.395(6) no
C23c C24c 1.395(6) no
C23c C28c 1.397(6) no
C24a C25a 1.369(6) no
C24b C25b 1.374(6) no
C24c C25c 1.385(6) no
C25a C26a 1.384(6) no
C25b C26b 1.389(6) no
C25c C26c 1.404(6) no
C26a C27a 1.374(6) no
C26a O31a 1.363(5) no
C26b C27b 1.387(6) no
C26b O31b 1.385(4) no
C26c C27c 1.390(6) no
C26c O31c 1.388(4) no
C27a C28a 1.402(6) no
C27b C28b 1.396(6) no
C27c C28c 1.408(6) no
O29a C30a 1.443(3) no
O29b C30b 1.455(3) no
O29c C30c 1.441(3) no
O31a C32a 1.448(3) no
O31b C32b 1.428(3) no
O31c C32c 1.429(3) no
C3a H3a 1.000 no
C3b H3b 1.000 no
C3c H3c 1.000 no
C4a H4a 1.000 no
C4b H4b 1.000 no
C4c H4c 1.000 no
C6a H6a 1.000 no
C6b H6b 1.000 no
C6c H6c 1.000 no
C7a H7a1 1.0000 no
C7a H7a2 1.000 no
C7b H7b1 1.0000 no
C7b H7b2 1.000 no
C7c H7c1 1.0000 no
C7c H7c2 1.000 no
C8a H8a1 1.0000 no
C8a H8a2 1.000 no
C8b H8b1 1.0000 no
C8b H8b2 1.000 no
C8c H8c1 1.0000 no
C8c H8c2 1.000 no
C9a H9a1 1.000 no
C9a H9a2 1.0000 no
C9b H9b1 1.000 no
C9b H9b2 1.0000 no
C9c H9c1 1.000 no
C9c H9c2 1.0000 no
C10a H10a1 1.0000 no
C10a H10a2 1.000 no
C10b H10b1 1.0000 no
C10b H10b2 1.000 no
C10c H10c1 1.0000 no
C10c H10c2 1.000 no
C11a H11a 1.000 no
C11b H11b 1.000 no
C11c H11c 1.000 no
C13a H13a 1.000 no
C13b H13b 1.000 no
C13c H13c 1.000 no
C14a H14a 1.000 no
C14b H14b 1.000 no
C14c H14c 1.000 no
C18a H18a 1.000 no
C18b H18b 1.000 no
C18c H18c 1.000 no
C19a H19a 1.000 no
C19b H19b 1.000 no
C19c H19c 1.000 no
C21a H21a 1.000 no
C21b H21b 1.000 no
C21c H21c 1.000 no
C22a H22a 1.000 no
C22b H22b 1.000 no
C22c H22c 1.000 no
C24a H24a 1.000 no
C24b H24b 1.000 no
C24c H24c 1.000 no
C25a H25a 1.000 no
C25b H25b 1.000 no
C25c H25c 1.000 no
C27a H27a 1.000 no
C27b H27b 1.000 no
C27c H27c 1.000 no
C28a H28a 1.000 no
C28b H28b 1.000 no
C28c H28c 1.000 no
C30a H30a1 1.0000 no
C30a H30a2 1.0000 no
C30a H30a3 1.0000 no
C30b H30b1 1.0000 no
C30b H30b2 1.0000 no
C30b H30b3 1.0000 no
C30c H30c1 1.0000 no
C30c H30c2 1.0000 no
C30c H30c3 1.0000 no
C32a H32a1 1.000 no
C32a H32a2 1.0000 no
C32a H32a3 1.0000 no
C32b H32b1 1.0000 no
C32b H32b2 1.0000 no
C32b H32b3 1.0000 no
C32c H32c1 1.0000 no
C32c H32c2 1.0000 no
C32c H32c3 1.0000 no
